data_7720488
loop_
_publ_author_name
'Pattnaik, Archana Kumari'
'Behera, Gobinda Chandra'

_publ_section_title
;
 From discrete to polymeric assemblies: exploring supramolecular
 structural diversity in transition metal phosphinates with N-donor
 ligands.
;
_journal_issue 2
_journal_name_full 'Dalton transactions (Cambridge, England : 2003)'
_journal_page_first 694
_journal_page_last 709
_journal_paper_doi 10.1039/d5dt01622c
_journal_volume 55
_journal_year 2026
_chemical_formula_sum 'C34 H32 N2 Ni O6 P2'
_chemical_formula_weight 685.26
_space_group_crystal_system monoclinic
_space_group_IT_number 15
_space_group_name_Hall '-C 2yc'
_space_group_name_H-M_alt 'C 1 2/c 1'
_atom_sites_solution_hydrogens mixed
_audit_creation_method SHELXL-2018/3
_audit_update_record
;
2025-09-10 deposited with the CCDC.	2025-12-01 downloaded from the CCDC.
;
_cell_angle_alpha 90
_cell_angle_beta 92.771(9)
_cell_angle_gamma 90
_cell_formula_units_Z 4
_cell_length_a 26.447(5)
_cell_length_b 11.211(2)
_cell_length_c 11.2987(16)
_cell_measurement_reflns_used 7964
_cell_measurement_temperature 293(2)
_cell_measurement_theta_max 26.72
_cell_measurement_theta_min 2.70
_cell_volume 3346.1(10)
_computing_cell_refinement 'Bruker SAINT'
_computing_data_collection 'Bruker APEX2'
_computing_data_reduction 'Bruker SAINT'
_computing_molecular_graphics 'Bruker SHELXTL'
_computing_publication_material 'Bruker SHELXTL'
_computing_structure_refinement 'SHELXL-2018/3 (Sheldrick, 2018)'
_computing_structure_solution 'SHELXT 2014/5 (Sheldrick, 2014)'
_diffrn_ambient_temperature 293(2)
_diffrn_measured_fraction_theta_full 0.998
_diffrn_measured_fraction_theta_max 0.995
_diffrn_measurement_device_type 'Bruker APEX-II CCD'
_diffrn_measurement_method '\f and \w scans'
_diffrn_radiation_type MoK\a
_diffrn_radiation_wavelength 0.71073
_diffrn_reflns_av_R_equivalents 0.0841
_diffrn_reflns_av_unetI/netI 0.0506
_diffrn_reflns_Laue_measured_fraction_full 0.998
_diffrn_reflns_Laue_measured_fraction_max 0.995
_diffrn_reflns_limit_h_max 35
_diffrn_reflns_limit_h_min -35
_diffrn_reflns_limit_k_max 14
_diffrn_reflns_limit_k_min -15
_diffrn_reflns_limit_l_max 15
_diffrn_reflns_limit_l_min -13
_diffrn_reflns_number 27581
_diffrn_reflns_point_group_measured_fraction_full 0.998
_diffrn_reflns_point_group_measured_fraction_max 0.995
_diffrn_reflns_theta_full 25.242
_diffrn_reflns_theta_max 28.403
_diffrn_reflns_theta_min 2.649
_exptl_absorpt_coefficient_mu 0.721
_exptl_absorpt_correction_type none
_exptl_absorpt_process_details
;
 SADABS 2016/2: Krause, L., Herbst-Irmer, R., Sheldrick G.M. & Stalke D.,
 J. Appl. Cryst. 48 (2015) 3-10
;
_exptl_crystal_colour palegreen
_exptl_crystal_density_diffrn 1.360
_exptl_crystal_description rod
_exptl_crystal_F_000 1424
_exptl_crystal_size_max 0.35
_exptl_crystal_size_mid 0.31
_exptl_crystal_size_min 0.21
_refine_diff_density_max 0.502
_refine_diff_density_min -0.470
_refine_diff_density_rms 0.062
_refine_ls_extinction_method none
_refine_ls_goodness_of_fit_ref 1.039
_refine_ls_hydrogen_treatment mixed
_refine_ls_matrix_type full
_refine_ls_number_parameters 212
_refine_ls_number_reflns 4174
_refine_ls_number_restraints 0
_refine_ls_restrained_S_all 1.039
_refine_ls_R_factor_all 0.0573
_refine_ls_R_factor_gt 0.0390
_refine_ls_shift/su_max 0.001
_refine_ls_shift/su_mean 0.000
_refine_ls_structure_factor_coef Fsqd
_refine_ls_weighting_details 'w=1/[\s^2^(Fo^2^)+(0.0393P)^2^+4.1146P] where P=(Fo^2^+2Fc^2^)/3'
_refine_ls_weighting_scheme calc
_refine_ls_wR_factor_gt 0.0974
_refine_ls_wR_factor_ref 0.1091
_reflns_Friedel_coverage 0.000
_reflns_number_gt 3275
_reflns_number_total 4174
_reflns_threshold_expression 'I > 2\s(I)'
_cod_data_source_file d5dt01622c2.cif
_cod_data_source_block 1_a
_cod_original_cell_volume 3346.0(10)
_cod_original_sg_symbol_H-M 'C 2/c'
_cod_database_code 7720488
_shelx_shelxl_version_number 2018/3
_shelx_space_group_comment
;
The symmetry employed for this shelxl refinement is uniquely defined
by the following loop, which should always be used as a source of
symmetry information in preference to the above space-group names.
They are only intended as comments.
;

loop_
_space_group_symop_operation_xyz
'x, y, z'
'-x, y, -z+1/2'
'x+1/2, y+1/2, z'
'-x+1/2, y+1/2, -z+1/2'
'-x, -y, -z'
'x, -y, z-1/2'
'-x+1/2, -y+1/2, -z'
'x+1/2, -y+1/2, z-1/2'

loop_
_atom_site_label
_atom_site_type_symbol
_atom_site_fract_x
_atom_site_fract_y
_atom_site_fract_z
_atom_site_U_iso_or_equiv
_atom_site_adp_type
_atom_site_occupancy
_atom_site_site_symmetry_order
_atom_site_calc_flag
_atom_site_refinement_flags_posn
_atom_site_refinement_flags_adp
_atom_site_refinement_flags_occupancy
_atom_site_disorder_assembly
_atom_site_disorder_group
Ni1 Ni 0.500000 0.86685(3) 0.250000 0.02395(11) Uani 1 2 d S T P . .
P1 P 0.39418(2) 0.88627(5) 0.38231(5) 0.03123(14) Uani 1 1 d . . . . .
O1 O 0.42203(6) 0.94862(15) 0.48300(15) 0.0435(4) Uani 1 1 d . . . . .
N1 N 0.500000 0.68091(19) 0.250000 0.0286(5) Uani 1 2 d S T P . .
C1 C 0.33979(9) 0.9741(2) 0.3344(2) 0.0444(6) Uani 1 1 d . . . . .
O2 O 0.42353(6) 0.85809(12) 0.27547(14) 0.0321(3) Uani 1 1 d . . . . .
N2 N 0.500000 0.05372(19) 0.250000 0.0277(5) Uani 1 2 d S T P . .
C2 C 0.32775(15) 1.0771(3) 0.3929(4) 0.0804(11) Uani 1 1 d . . . . .
H2 H 0.347080 1.102063 0.459332 0.096 Uiso 1 1 calc R U . . .
C3 C 0.2857(2) 1.1440(4) 0.3506(5) 0.1082(17) Uani 1 1 d . . . . .
H3 H 0.277311 1.213676 0.389746 0.130 Uiso 1 1 calc R U . . .
O3 O 0.51832(7) 0.86702(13) 0.43442(14) 0.0325(3) Uani 1 1 d . . . . .
H3B H 0.4925(12) 0.885(2) 0.470(3) 0.049 Uiso 1 1 d . U . . .
H3A H 0.5396(12) 0.908(3) 0.459(3) 0.049 Uiso 1 1 d . U . . .
C4 C 0.25734(16) 1.1091(5) 0.2543(5) 0.1054(19) Uani 1 1 d . . . . .
H4 H 0.229640 1.154537 0.227858 0.126 Uiso 1 1 calc R U . . .
C5 C 0.26904(13) 1.0088(4) 0.1967(4) 0.0957(14) Uani 1 1 d . . . . .
H5 H 0.249463 0.984917 0.130339 0.115 Uiso 1 1 calc R U . . .
C6 C 0.30999(11) 0.9413(3) 0.2358(3) 0.0678(9) Uani 1 1 d . . . . .
H6 H 0.317791 0.872133 0.195095 0.081 Uiso 1 1 calc R U . . .
C7 C 0.36884(9) 0.7481(2) 0.4370(2) 0.0377(5) Uani 1 1 d . . . . .
C8 C 0.33896(12) 0.7471(3) 0.5334(3) 0.0626(8) Uani 1 1 d . . . . .
H8 H 0.330003 0.818857 0.568112 0.075 Uiso 1 1 calc R U . . .
C9 C 0.32212(16) 0.6407(4) 0.5793(3) 0.0810(12) Uani 1 1 d . . . . .
H9 H 0.301551 0.641467 0.643767 0.097 Uiso 1 1 calc R U . . .
C10 C 0.33536(14) 0.5356(3) 0.5310(3) 0.0757(11) Uani 1 1 d . . . . .
H10 H 0.324303 0.464292 0.563008 0.091 Uiso 1 1 calc R U . . .
C11 C 0.36474(13) 0.5341(3) 0.4361(4) 0.0711(10) Uani 1 1 d . . . . .
H11 H 0.373787 0.461669 0.403087 0.085 Uiso 1 1 calc R U . . .
C12 C 0.38144(11) 0.6400(2) 0.3877(3) 0.0527(7) Uani 1 1 d . . . . .
H12 H 0.401179 0.638113 0.321780 0.063 Uiso 1 1 calc R U . . .
C13 C 0.47582(10) 0.61951(17) 0.1634(2) 0.0365(5) Uani 1 1 d . . . . .
H13 H 0.458935 0.661463 0.102438 0.044 Uiso 1 1 calc R U . . .
C14 C 0.47478(10) 0.49655(18) 0.1602(2) 0.0390(5) Uani 1 1 d . . . . .
H14 H 0.457345 0.456964 0.098503 0.047 Uiso 1 1 calc R U . . .
C15 C 0.500000 0.4325(2) 0.250000 0.0307(6) Uani 1 2 d S T P . .
C16 C 0.500000 0.3013(2) 0.250000 0.0311(6) Uani 1 2 d S T P . .
C17 C 0.45598(9) 0.23755(17) 0.2254(2) 0.0349(5) Uani 1 1 d . . . . .
H17 H 0.425707 0.277366 0.207711 0.042 Uiso 1 1 calc R U . . .
C18 C 0.45723(8) 0.11498(17) 0.2274(2) 0.0318(5) Uani 1 1 d . . . . .
H18 H 0.427239 0.073131 0.212467 0.038 Uiso 1 1 calc R U . . .

loop_
_atom_site_aniso_label
_atom_site_aniso_U_11
_atom_site_aniso_U_22
_atom_site_aniso_U_33
_atom_site_aniso_U_23
_atom_site_aniso_U_13
_atom_site_aniso_U_12
Ni1 0.0281(2) 0.01119(16) 0.0326(2) 0.000 0.00197(14) 0.000
P1 0.0269(3) 0.0279(3) 0.0391(3) -0.0010(2) 0.0040(2) -0.0047(2)
O1 0.0416(9) 0.0435(9) 0.0458(10) -0.0120(7) 0.0050(8) -0.0113(7)
N1 0.0346(13) 0.0117(10) 0.0395(14) 0.000 0.0011(11) 0.000
C1 0.0330(12) 0.0427(13) 0.0588(16) 0.0125(12) 0.0153(11) 0.0042(10)
O2 0.0293(8) 0.0262(7) 0.0412(9) -0.0013(6) 0.0051(6) -0.0039(6)
N2 0.0348(13) 0.0118(9) 0.0365(14) 0.000 0.0020(10) 0.000
C2 0.081(3) 0.074(2) 0.088(3) -0.0003(19) 0.023(2) 0.035(2)
C3 0.109(4) 0.090(3) 0.130(4) 0.020(3) 0.044(3) 0.060(3)
O3 0.0391(9) 0.0225(7) 0.0360(9) -0.0053(6) 0.0018(7) -0.0027(6)
C4 0.055(2) 0.114(4) 0.150(5) 0.067(4) 0.030(3) 0.038(2)
C5 0.048(2) 0.114(4) 0.124(4) 0.050(3) -0.014(2) 0.008(2)
C6 0.0455(17) 0.069(2) 0.087(2) 0.0167(18) -0.0119(16) 0.0010(15)
C7 0.0295(11) 0.0403(12) 0.0432(13) 0.0057(10) -0.0003(9) -0.0080(9)
C8 0.067(2) 0.0615(18) 0.0615(18) 0.0018(15) 0.0229(15) -0.0179(15)
C9 0.086(3) 0.090(3) 0.068(2) 0.0162(19) 0.0230(19) -0.037(2)
C10 0.071(2) 0.067(2) 0.088(3) 0.035(2) -0.0040(19) -0.0331(18)
C11 0.063(2) 0.0403(15) 0.110(3) 0.0105(17) 0.0047(19) -0.0132(14)
C12 0.0456(15) 0.0399(14) 0.074(2) 0.0041(13) 0.0117(14) -0.0102(11)
C13 0.0491(14) 0.0173(9) 0.0420(13) 0.0032(8) -0.0108(11) 0.0009(8)
C14 0.0538(14) 0.0171(9) 0.0446(13) -0.0022(8) -0.0133(11) -0.0020(9)
C15 0.0388(17) 0.0143(12) 0.0387(17) 0.000 -0.0017(13) 0.000
C16 0.0437(17) 0.0121(11) 0.0370(16) 0.000 -0.0023(13) 0.000
C17 0.0366(12) 0.0161(9) 0.0515(13) 0.0004(9) -0.0033(10) 0.0028(8)
C18 0.0336(11) 0.0170(9) 0.0446(12) -0.0012(8) 0.0003(9) -0.0014(8)

loop_
_atom_type_symbol
_atom_type_description
_atom_type_scat_dispersion_real
_atom_type_scat_dispersion_imag
_atom_type_scat_source
C C 0.0033 0.0016 'International Tables Vol C Tables 4.2.6.8 and 6.1.1.4'
H H 0.0000 0.0000 'International Tables Vol C Tables 4.2.6.8 and 6.1.1.4'
N N 0.0061 0.0033 'International Tables Vol C Tables 4.2.6.8 and 6.1.1.4'
Ni Ni 0.3393 1.1124 'International Tables Vol C Tables 4.2.6.8 and 6.1.1.4'
O O 0.0106 0.0060 'International Tables Vol C Tables 4.2.6.8 and 6.1.1.4'
P P 0.1023 0.0942 'International Tables Vol C Tables 4.2.6.8 and 6.1.1.4'

loop_
_geom_angle_atom_site_label_1
_geom_angle_atom_site_label_2
_geom_angle_atom_site_label_3
_geom_angle
_geom_angle_site_symmetry_1
_geom_angle_site_symmetry_3
_geom_angle_publ_flag
O2 Ni1 O2 174.53(8) . 2_655 ?
O2 Ni1 N1 87.27(4) . . ?
O2 Ni1 N1 87.27(4) 2_655 . ?
O2 Ni1 N2 92.73(4) . 1_565 ?
O2 Ni1 N2 92.73(4) 2_655 1_565 ?
N1 Ni1 N2 180.0 . 1_565 ?
O2 Ni1 O3 92.42(7) . . ?
O2 Ni1 O3 87.59(7) 2_655 . ?
N1 Ni1 O3 90.05(4) . . ?
N2 Ni1 O3 89.95(4) 1_565 . ?
O2 Ni1 O3 87.59(7) . 2_655 ?
O2 Ni1 O3 92.42(7) 2_655 2_655 ?
N1 Ni1 O3 90.05(4) . 2_655 ?
N2 Ni1 O3 89.95(4) 1_565 2_655 ?
O3 Ni1 O3 179.89(8) . 2_655 ?
O1 P1 O2 117.06(9) . . ?
O1 P1 C1 109.18(12) . . ?
O2 P1 C1 108.03(11) . . ?
O1 P1 C7 108.48(11) . . ?
O2 P1 C7 108.01(10) . . ?
C1 P1 C7 105.47(11) . . ?
C13 N1 C13 117.9(2) 2_655 . ?
C13 N1 Ni1 121.06(12) 2_655 . ?
C13 N1 Ni1 121.06(12) . . ?
C2 C1 C6 118.3(3) . . ?
C2 C1 P1 120.9(3) . . ?
C6 C1 P1 120.7(2) . . ?
P1 O2 Ni1 130.72(9) . . ?
C18 N2 C18 118.2(2) . 2_655 ?
C18 N2 Ni1 120.90(11) . 1_545 ?
C18 N2 Ni1 120.90(11) 2_655 1_545 ?
C1 C2 C3 118.8(4) . . ?
C1 C2 H2 120.6 . . ?
C3 C2 H2 120.6 . . ?
C4 C3 C2 121.3(4) . . ?
C4 C3 H3 119.3 . . ?
C2 C3 H3 119.3 . . ?
Ni1 O3 H3B 108(2) . . ?
Ni1 O3 H3A 119(2) . . ?
H3B O3 H3A 107(3) . . ?
C5 C4 C3 120.1(4) . . ?
C5 C4 H4 120.0 . . ?
C3 C4 H4 120.0 . . ?
C4 C5 C6 120.1(5) . . ?
C4 C5 H5 120.0 . . ?
C6 C5 H5 120.0 . . ?
C5 C6 C1 121.4(4) . . ?
C5 C6 H6 119.3 . . ?
C1 C6 H6 119.3 . . ?
C8 C7 C12 118.1(2) . . ?
C8 C7 P1 120.9(2) . . ?
C12 C7 P1 120.9(2) . . ?
C7 C8 C9 120.7(3) . . ?
C7 C8 H8 119.7 . . ?
C9 C8 H8 119.7 . . ?
C10 C9 C8 120.4(3) . . ?
C10 C9 H9 119.8 . . ?
C8 C9 H9 119.8 . . ?
C9 C10 C11 120.0(3) . . ?
C9 C10 H10 120.0 . . ?
C11 C10 H10 120.0 . . ?
C10 C11 C12 120.5(3) . . ?
C10 C11 H11 119.7 . . ?
C12 C11 H11 119.7 . . ?
C7 C12 C11 120.2(3) . . ?
C7 C12 H12 119.9 . . ?
C11 C12 H12 119.9 . . ?
N1 C13 C14 122.9(2) . . ?
N1 C13 H13 118.6 . . ?
C14 C13 H13 118.6 . . ?
C13 C14 C15 119.4(2) . . ?
C13 C14 H14 120.3 . . ?
C15 C14 H14 120.3 . . ?
C14 C15 C14 117.6(3) . 2_655 ?
C14 C15 C16 121.18(13) . . ?
C14 C15 C16 121.18(13) 2_655 . ?
C17 C16 C17 117.8(2) . 2_655 ?
C17 C16 C15 121.12(12) . . ?
C17 C16 C15 121.12(12) 2_655 . ?
C18 C17 C16 119.6(2) . . ?
C18 C17 H17 120.2 . . ?
C16 C17 H17 120.2 . . ?
N2 C18 C17 122.4(2) . . ?
N2 C18 H18 118.8 . . ?
C17 C18 H18 118.8 . . ?

loop_
_geom_bond_atom_site_label_1
_geom_bond_atom_site_label_2
_geom_bond_distance
_geom_bond_site_symmetry_2
_geom_bond_publ_flag
Ni1 O2 2.0589(15) . ?
Ni1 O2 2.0590(15) 2_655 ?
Ni1 N1 2.084(2) . ?
Ni1 N2 2.095(2) 1_565 ?
Ni1 O3 2.1164(16) . ?
Ni1 O3 2.1164(16) 2_655 ?
P1 O1 1.4982(17) . ?
P1 O2 1.5000(17) . ?
P1 C1 1.805(3) . ?
P1 C7 1.809(2) . ?
N1 C13 1.334(2) 2_655 ?
N1 C13 1.334(2) . ?
C1 C2 1.376(4) . ?
C1 C6 1.383(4) . ?
N2 C18 1.337(2) . ?
N2 C18 1.337(2) 2_655 ?
C2 C3 1.405(6) . ?
C2 H2 0.9300 . ?
C3 C4 1.350(7) . ?
C3 H3 0.9300 . ?
O3 H3B 0.83(3) . ?
O3 H3A 0.77(3) . ?
C4 C5 1.343(7) . ?
C4 H4 0.9300 . ?
C5 C6 1.376(5) . ?
C5 H5 0.9300 . ?
C6 H6 0.9300 . ?
C7 C8 1.377(4) . ?
C7 C12 1.381(4) . ?
C8 C9 1.383(4) . ?
C8 H8 0.9300 . ?
C9 C10 1.352(5) . ?
C9 H9 0.9300 . ?
C10 C11 1.355(5) . ?
C10 H10 0.9300 . ?
C11 C12 1.387(4) . ?
C11 H11 0.9300 . ?
C12 H12 0.9300 . ?
C13 C14 1.379(3) . ?
C13 H13 0.9300 . ?
C14 C15 1.387(3) . ?
C14 H14 0.9300 . ?
C15 C16 1.471(4) . ?
C16 C17 1.383(3) . ?
C16 C17 1.383(3) 2_655 ?
C17 C18 1.375(3) . ?
C17 H17 0.9300 . ?
C18 H18 0.9300 . ?
